data_7028524
loop_
_publ_author_name
'Niu, Qingfen'
'Sun, Hongjian'
'Wang, Lin'
'Hu, Qingping'
'Li, Xiaoyan'

_publ_section_title
;
 Reactivity of
 mer-hydrido(2-mercaptobenzoyl)tris(trimethylphosphine)cobalt(iii)
 complex.
;
_journal_issue 10
_journal_name_full 'Dalton transactions (Cambridge, England : 2003)'
_journal_page_first 4059
_journal_page_last 4066
_journal_paper_doi 10.1039/c3dt52519h
_journal_volume 43
_journal_year 2014
_chemical_formula_sum 'C16 H31 Cl Co O P3 S'
_chemical_formula_weight 458.76
_chemical_name_systematic
; 
 ? 
;
_space_group_IT_number 14
_symmetry_cell_setting monoclinic
_symmetry_space_group_name_Hall '-P 2ybc'
_symmetry_space_group_name_H-M 'P 1 21/c 1'
_atom_sites_solution_hydrogens geom
_atom_sites_solution_primary direct
_atom_sites_solution_secondary difmap
_audit_creation_method SHELXL-97
_cell_angle_alpha 90.00
_cell_angle_beta 113.86(4)
_cell_angle_gamma 90.00
_cell_formula_units_Z 4
_cell_length_a 8.937(8)
_cell_length_b 15.682(13)
_cell_length_c 17.238(13)
_cell_measurement_reflns_used 2324
_cell_measurement_temperature 293(2)
_cell_measurement_theta_max 22.42
_cell_measurement_theta_min 2.64
_cell_volume 2209(3)
_computing_cell_refinement 'APEX2 Software Suite'
_computing_data_collection 'APEX2 Software Suite (Bruker,2005)'
_computing_data_reduction 'APEX2 Software Suite'
_computing_molecular_graphics 'DIAMOND (Brandenburg, 2008)'
_computing_publication_material 'PLATON (Spek, 2003)'
_computing_structure_refinement 'SHELXL-97 (Sheldrick, 2008)'
_computing_structure_solution 'SHELXS-97 (Sheldrick, 2008)'
_diffrn_ambient_temperature 293(2)
_diffrn_measured_fraction_theta_full 0.999
_diffrn_measured_fraction_theta_max 0.999
_diffrn_radiation_monochromator graphite
_diffrn_radiation_source 'fine-focus sealed tube'
_diffrn_radiation_type MoK\a
_diffrn_radiation_wavelength 0.71073
_diffrn_reflns_av_R_equivalents 0.0569
_diffrn_reflns_av_unetI/netI 0.0672
_diffrn_reflns_limit_h_max 5
_diffrn_reflns_limit_h_min -10
_diffrn_reflns_limit_k_max 18
_diffrn_reflns_limit_k_min -18
_diffrn_reflns_limit_l_max 20
_diffrn_reflns_limit_l_min -19
_diffrn_reflns_number 10725
_diffrn_reflns_theta_full 25.00
_diffrn_reflns_theta_max 25.00
_diffrn_reflns_theta_min 1.83
_exptl_absorpt_coefficient_mu 1.210
_exptl_absorpt_correction_T_max 0.8885
_exptl_absorpt_correction_T_min 0.7938
_exptl_absorpt_correction_type multi-scan
_exptl_absorpt_process_details 'APEX2 Software Suite (Bruker,2005)'
_exptl_crystal_colour red
_exptl_crystal_density_diffrn 1.379
_exptl_crystal_density_method 'not measured'
_exptl_crystal_description block
_exptl_crystal_F_000 960
_exptl_crystal_size_max 0.20
_exptl_crystal_size_mid 0.15
_exptl_crystal_size_min 0.10
_refine_diff_density_max 0.863
_refine_diff_density_min -0.548
_refine_diff_density_rms 0.115
_refine_ls_extinction_method none
_refine_ls_goodness_of_fit_ref 1.011
_refine_ls_hydrogen_treatment constr
_refine_ls_matrix_type full
_refine_ls_number_parameters 217
_refine_ls_number_reflns 3899
_refine_ls_number_restraints 0
_refine_ls_restrained_S_all 1.011
_refine_ls_R_factor_all 0.0861
_refine_ls_R_factor_gt 0.0539
_refine_ls_shift/su_max 0.000
_refine_ls_shift/su_mean 0.000
_refine_ls_structure_factor_coef Fsqd
_refine_ls_weighting_details 'calc w=1/[\s^2^(Fo^2^)+(0.1023P)^2^+0.0000P] where P=(Fo^2^+2Fc^2^)/3'
_refine_ls_weighting_scheme calc
_refine_ls_wR_factor_gt 0.1502
_refine_ls_wR_factor_ref 0.1718
_reflns_number_gt 2635
_reflns_number_total 3899
_reflns_threshold_expression >2sigma(I)
_cod_data_source_file c3dt52519h.txt
_cod_data_source_block complex2
_cod_original_sg_symbol_H-M P21/c
_cod_database_code 7028524

loop_
_symmetry_equiv_pos_as_xyz
'x, y, z'
'-x, y+1/2, -z+1/2'
'-x, -y, -z'
'x, -y-1/2, z-1/2'

loop_
_atom_site_label
_atom_site_type_symbol
_atom_site_fract_x
_atom_site_fract_y
_atom_site_fract_z
_atom_site_U_iso_or_equiv
_atom_site_adp_type
_atom_site_occupancy
_atom_site_symmetry_multiplicity
_atom_site_calc_flag
_atom_site_refinement_flags
Co1 Co 0.30283(7) 0.08689(4) 0.24004(4) 0.0372(2) Uani 1 1 d .
Cl1 Cl 0.57730(14) 0.06350(8) 0.34844(7) 0.0478(4) Uani 1 1 d .
P2 P 0.21356(18) -0.04922(9) 0.24281(9) 0.0470(4) Uani 1 1 d .
P3 P 0.41660(17) 0.05780(9) 0.14655(9) 0.0480(4) Uani 1 1 d .
P1 P 0.23429(19) 0.12966(10) 0.34725(9) 0.0529(4) Uani 1 1 d .
S1 S 0.36918(19) 0.22606(9) 0.23111(10) 0.0604(4) Uani 1 1 d .
O1 O -0.0172(5) 0.0581(3) 0.1202(3) 0.0774(14) Uani 1 1 d .
C7 C 0.0902(6) 0.1111(3) 0.1510(3) 0.0457(12) Uani 1 1 d .
C6 C 0.0608(7) 0.2003(3) 0.1163(3) 0.0498(13) Uani 1 1 d .
C11 C 0.0229(8) -0.0646(4) 0.2580(4) 0.0734(19) Uani 1 1 d .
H11A H 0.0279 -0.0323 0.3063 0.110 Uiso 1 1 calc R
H11B H 0.0098 -0.1240 0.2672 0.110 Uiso 1 1 calc R
H11C H -0.0683 -0.0456 0.2083 0.110 Uiso 1 1 calc R
C1 C 0.1883(7) 0.2595(3) 0.1490(3) 0.0506(13) Uani 1 1 d .
C3 C 0.0169(10) 0.3635(5) 0.0501(5) 0.076(2) Uani 1 1 d .
H3 H 0.0030 0.4183 0.0276 0.092 Uiso 1 1 calc R
C16 C 0.5745(9) 0.1340(5) 0.1472(5) 0.098(3) Uani 1 1 d .
H16A H 0.5253 0.1887 0.1282 0.147 Uiso 1 1 calc R
H16B H 0.6229 0.1139 0.1100 0.147 Uiso 1 1 calc R
H16C H 0.6575 0.1389 0.2038 0.147 Uiso 1 1 calc R
C8 C 0.3441(11) 0.2203(5) 0.4096(5) 0.112(3) Uani 1 1 d .
H8A H 0.4589 0.2076 0.4355 0.167 Uiso 1 1 calc R
H8B H 0.3053 0.2321 0.4529 0.167 Uiso 1 1 calc R
H8C H 0.3261 0.2692 0.3734 0.167 Uiso 1 1 calc R
C15 C 0.2817(9) 0.0611(5) 0.0346(4) 0.089(2) Uani 1 1 d .
H15A H 0.2026 0.0160 0.0218 0.134 Uiso 1 1 calc R
H15B H 0.3448 0.0540 0.0013 0.134 Uiso 1 1 calc R
H15C H 0.2263 0.1150 0.0214 0.134 Uiso 1 1 calc R
C9 C 0.0254(9) 0.1637(5) 0.3181(5) 0.092(2) Uani 1 1 d .
H9A H -0.0019 0.2067 0.2749 0.137 Uiso 1 1 calc R
H9B H 0.0139 0.1868 0.3670 0.137 Uiso 1 1 calc R
H9C H -0.0466 0.1159 0.2970 0.137 Uiso 1 1 calc R
C12 C 0.3530(8) -0.1199(4) 0.3252(4) 0.0743(19) Uani 1 1 d .
H12A H 0.4411 -0.1369 0.3102 0.111 Uiso 1 1 calc R
H12B H 0.2945 -0.1695 0.3301 0.111 Uiso 1 1 calc R
H12C H 0.3965 -0.0903 0.3785 0.111 Uiso 1 1 calc R
C5 C -0.0905(7) 0.2236(4) 0.0519(3) 0.0657(17) Uani 1 1 d .
H5 H -0.1762 0.1846 0.0318 0.079 Uiso 1 1 calc R
C2 C 0.1633(8) 0.3420(4) 0.1138(4) 0.0645(17) Uani 1 1 d .
H2 H 0.2470 0.3821 0.1340 0.077 Uiso 1 1 calc R
C4 C -0.1105(10) 0.3066(5) 0.0183(4) 0.086(2) Uani 1 1 d .
H4 H -0.2090 0.3228 -0.0250 0.103 Uiso 1 1 calc R
C13 C 0.1602(9) -0.1160(4) 0.1471(4) 0.082(2) Uani 1 1 d .
H13A H 0.0925 -0.0838 0.0980 0.123 Uiso 1 1 calc R
H13B H 0.1019 -0.1656 0.1520 0.123 Uiso 1 1 calc R
H13C H 0.2584 -0.1331 0.1414 0.123 Uiso 1 1 calc R
C14 C 0.5305(10) -0.0418(5) 0.1613(5) 0.093(2) Uani 1 1 d .
H14A H 0.6070 -0.0465 0.2194 0.140 Uiso 1 1 calc R
H14B H 0.5885 -0.0423 0.1251 0.140 Uiso 1 1 calc R
H14C H 0.4558 -0.0890 0.1473 0.140 Uiso 1 1 calc R
C10 C 0.2709(10) 0.0555(4) 0.4346(4) 0.085(2) Uani 1 1 d .
H10A H 0.2026 0.0062 0.4140 0.127 Uiso 1 1 calc R
H10B H 0.2458 0.0829 0.4777 0.127 Uiso 1 1 calc R
H10C H 0.3837 0.0384 0.4581 0.127 Uiso 1 1 calc R

loop_
_atom_site_aniso_label
_atom_site_aniso_U_11
_atom_site_aniso_U_22
_atom_site_aniso_U_33
_atom_site_aniso_U_23
_atom_site_aniso_U_13
_atom_site_aniso_U_12
Co1 0.0365(4) 0.0336(4) 0.0365(4) -0.0008(3) 0.0097(3) -0.0016(3)
Cl1 0.0361(7) 0.0525(8) 0.0374(6) -0.0034(5) -0.0030(5) 0.0029(5)
P2 0.0524(8) 0.0370(7) 0.0540(8) -0.0016(6) 0.0240(7) -0.0035(6)
P3 0.0492(8) 0.0509(9) 0.0462(8) -0.0007(6) 0.0217(7) -0.0038(6)
P1 0.0609(9) 0.0496(9) 0.0483(8) -0.0041(7) 0.0223(7) 0.0092(7)
S1 0.0574(9) 0.0391(8) 0.0744(10) 0.0035(7) 0.0160(8) -0.0088(7)
O1 0.052(2) 0.068(3) 0.079(3) 0.003(2) -0.008(2) -0.013(2)
C7 0.043(3) 0.045(3) 0.044(3) -0.003(2) 0.013(2) 0.001(2)
C6 0.057(3) 0.051(3) 0.040(3) 0.008(2) 0.019(3) 0.016(3)
C11 0.067(4) 0.060(4) 0.105(5) -0.005(4) 0.046(4) -0.016(3)
C1 0.066(4) 0.042(3) 0.058(3) 0.002(3) 0.039(3) 0.007(3)
C3 0.100(5) 0.064(4) 0.086(5) 0.035(4) 0.060(4) 0.037(4)
C16 0.095(5) 0.112(6) 0.116(6) -0.026(5) 0.072(5) -0.046(5)
C8 0.146(8) 0.102(6) 0.105(6) -0.066(5) 0.070(6) -0.046(6)
C15 0.084(5) 0.136(7) 0.046(4) -0.008(4) 0.024(4) 0.003(5)
C9 0.096(5) 0.101(6) 0.094(5) 0.011(4) 0.055(5) 0.045(5)
C12 0.085(5) 0.047(3) 0.090(4) 0.014(3) 0.034(4) 0.018(3)
C5 0.059(4) 0.079(5) 0.052(3) 0.014(3) 0.016(3) 0.019(3)
C2 0.088(5) 0.043(3) 0.078(4) 0.016(3) 0.051(4) 0.016(3)
C4 0.091(6) 0.103(6) 0.069(4) 0.039(4) 0.038(4) 0.058(5)
C13 0.102(5) 0.065(4) 0.084(4) -0.030(4) 0.043(4) -0.034(4)
C14 0.116(6) 0.078(5) 0.121(6) 0.016(4) 0.083(5) 0.031(4)
C10 0.117(6) 0.085(5) 0.061(4) 0.011(4) 0.046(4) 0.024(4)

loop_
_atom_type_symbol
_atom_type_description
_atom_type_scat_dispersion_real
_atom_type_scat_dispersion_imag
_atom_type_scat_source
C C 0.0033 0.0016 'International Tables Vol C Tables 4.2.6.8 and 6.1.1.4'
H H 0.0000 0.0000 'International Tables Vol C Tables 4.2.6.8 and 6.1.1.4'
Cl Cl 0.1484 0.1585 'International Tables Vol C Tables 4.2.6.8 and 6.1.1.4'
Co Co 0.3494 0.9721 'International Tables Vol C Tables 4.2.6.8 and 6.1.1.4'
O O 0.0106 0.0060 'International Tables Vol C Tables 4.2.6.8 and 6.1.1.4'
P P 0.1023 0.0942 'International Tables Vol C Tables 4.2.6.8 and 6.1.1.4'
S S 0.1246 0.1234 'International Tables Vol C Tables 4.2.6.8 and 6.1.1.4'

loop_
_geom_angle_atom_site_label_1
_geom_angle_atom_site_label_2
_geom_angle_atom_site_label_3
_geom_angle
C7 Co1 P1 94.94(17)
C7 Co1 P3 93.10(17)
P1 Co1 P3 169.05(6)
C7 Co1 S1 87.57(17)
P1 Co1 S1 86.29(7)
P3 Co1 S1 86.63(7)
C7 Co1 P2 87.74(17)
P1 Co1 P2 92.72(7)
P3 Co1 P2 95.02(6)
S1 Co1 P2 175.11(6)
C7 Co1 Cl1 176.42(17)
P1 Co1 Cl1 86.53(8)
P3 Co1 Cl1 85.03(9)
S1 Co1 Cl1 89.27(6)
P2 Co1 Cl1 95.45(6)
C12 P2 C11 100.9(3)
C12 P2 C13 101.5(3)
C11 P2 C13 97.7(3)
C12 P2 Co1 116.5(2)
C11 P2 Co1 118.4(2)
C13 P2 Co1 118.5(2)
C15 P3 C14 105.4(4)
C15 P3 C16 99.5(4)
C14 P3 C16 99.9(4)
C15 P3 Co1 116.9(3)
C14 P3 Co1 117.2(2)
C16 P3 Co1 115.2(3)
C9 P1 C8 100.6(4)
C9 P1 C10 103.8(4)
C8 P1 C10 97.9(4)
C9 P1 Co1 116.7(3)
C8 P1 Co1 117.1(3)
C10 P1 Co1 117.8(2)
C1 S1 Co1 99.3(2)
O1 C7 C6 118.8(5)
O1 C7 Co1 124.0(4)
C6 C7 Co1 117.1(4)
C1 C6 C5 120.8(5)
C1 C6 C7 118.3(5)
C5 C6 C7 120.9(5)
P2 C11 H11A 109.5
P2 C11 H11B 109.5
H11A C11 H11B 109.5
P2 C11 H11C 109.5
H11A C11 H11C 109.5
H11B C11 H11C 109.5
C6 C1 C2 118.3(5)
C6 C1 S1 117.7(4)
C2 C1 S1 124.0(5)
C2 C3 C4 122.0(6)
C2 C3 H3 119.0
C4 C3 H3 119.0
P3 C16 H16A 109.5
P3 C16 H16B 109.5
H16A C16 H16B 109.5
P3 C16 H16C 109.5
H16A C16 H16C 109.5
H16B C16 H16C 109.5
P1 C8 H8A 109.5
P1 C8 H8B 109.5
H8A C8 H8B 109.5
P1 C8 H8C 109.5
H8A C8 H8C 109.5
H8B C8 H8C 109.5
P3 C15 H15A 109.5
P3 C15 H15B 109.5
H15A C15 H15B 109.5
P3 C15 H15C 109.5
H15A C15 H15C 109.5
H15B C15 H15C 109.5
P1 C9 H9A 109.5
P1 C9 H9B 109.5
H9A C9 H9B 109.5
P1 C9 H9C 109.5
H9A C9 H9C 109.5
H9B C9 H9C 109.5
P2 C12 H12A 109.5
P2 C12 H12B 109.5
H12A C12 H12B 109.5
P2 C12 H12C 109.5
H12A C12 H12C 109.5
H12B C12 H12C 109.5
C4 C5 C6 119.1(7)
C4 C5 H5 120.4
C6 C5 H5 120.4
C3 C2 C1 120.4(6)
C3 C2 H2 119.8
C1 C2 H2 119.8
C3 C4 C5 119.4(6)
C3 C4 H4 120.3
C5 C4 H4 120.3
P2 C13 H13A 109.5
P2 C13 H13B 109.5
H13A C13 H13B 109.5
P2 C13 H13C 109.5
H13A C13 H13C 109.5
H13B C13 H13C 109.5
P3 C14 H14A 109.5
P3 C14 H14B 109.5
H14A C14 H14B 109.5
P3 C14 H14C 109.5
H14A C14 H14C 109.5
H14B C14 H14C 109.5
P1 C10 H10A 109.5
P1 C10 H10B 109.5
H10A C10 H10B 109.5
P1 C10 H10C 109.5
H10A C10 H10C 109.5
H10B C10 H10C 109.5

loop_
_geom_bond_atom_site_label_1
_geom_bond_atom_site_label_2
_geom_bond_distance
Co1 C7 1.937(5)
Co1 P1 2.271(2)
Co1 P3 2.272(2)
Co1 S1 2.283(2)
Co1 P2 2.286(2)
Co1 Cl1 2.436(2)
P2 C12 1.835(6)
P2 C11 1.841(6)
P2 C13 1.847(6)
P3 C15 1.816(6)
P3 C14 1.825(7)
P3 C16 1.845(7)
P1 C9 1.806(7)
P1 C8 1.813(7)
P1 C10 1.824(6)
S1 C1 1.743(6)
O1 C7 1.218(6)
C7 C6 1.502(7)
C6 C1 1.399(8)
C6 C5 1.407(7)
C11 H11A 0.9600
C11 H11B 0.9600
C11 H11C 0.9600
C1 C2 1.409(7)
C3 C2 1.368(9)
C3 C4 1.374(11)
C3 H3 0.9300
C16 H16A 0.9600
C16 H16B 0.9600
C16 H16C 0.9600
C8 H8A 0.9600
C8 H8B 0.9600
C8 H8C 0.9600
C15 H15A 0.9600
C15 H15B 0.9600
C15 H15C 0.9600
C9 H9A 0.9600
C9 H9B 0.9600
C9 H9C 0.9600
C12 H12A 0.9600
C12 H12B 0.9600
C12 H12C 0.9600
C5 C4 1.406(10)
C5 H5 0.9300
C2 H2 0.9300
C4 H4 0.9300
C13 H13A 0.9600
C13 H13B 0.9600
C13 H13C 0.9600
C14 H14A 0.9600
C14 H14B 0.9600
C14 H14C 0.9600
C10 H10A 0.9600
C10 H10B 0.9600
C10 H10C 0.9600

loop_
_geom_torsion_atom_site_label_1
_geom_torsion_atom_site_label_2
_geom_torsion_atom_site_label_3
_geom_torsion_atom_site_label_4
_geom_torsion
C7 Co1 P2 C12 -175.2(3)
P1 Co1 P2 C12 -80.3(3)
P3 Co1 P2 C12 91.9(3)
S1 Co1 P2 C12 -158.5(8)
Cl1 Co1 P2 C12 6.5(3)
C7 Co1 P2 C11 -54.5(3)
P1 Co1 P2 C11 40.4(3)
P3 Co1 P2 C11 -147.4(3)
S1 Co1 P2 C11 -37.9(8)
Cl1 Co1 P2 C11 127.1(3)
C7 Co1 P2 C13 63.3(3)
P1 Co1 P2 C13 158.1(3)
P3 Co1 P2 C13 -29.6(3)
S1 Co1 P2 C13 79.9(8)
Cl1 Co1 P2 C13 -115.1(3)
C7 Co1 P3 C15 -3.0(3)
P1 Co1 P3 C15 -140.3(4)
S1 Co1 P3 C15 -90.4(3)
P2 Co1 P3 C15 85.0(3)
Cl1 Co1 P3 C15 -180.0(3)
C7 Co1 P3 C14 -129.6(4)
P1 Co1 P3 C14 93.2(4)
S1 Co1 P3 C14 143.0(3)
P2 Co1 P3 C14 -41.6(3)
Cl1 Co1 P3 C14 53.4(3)
C7 Co1 P3 C16 113.3(4)
P1 Co1 P3 C16 -23.9(5)
S1 Co1 P3 C16 25.9(3)
P2 Co1 P3 C16 -158.7(3)
Cl1 Co1 P3 C16 -63.6(3)
C7 Co1 P1 C9 2.4(3)
P3 Co1 P1 C9 139.5(4)
S1 Co1 P1 C9 89.7(3)
P2 Co1 P1 C9 -85.5(3)
Cl1 Co1 P1 C9 179.2(3)
C7 Co1 P1 C8 -116.7(4)
P3 Co1 P1 C8 20.4(5)
S1 Co1 P1 C8 -29.5(4)
P2 Co1 P1 C8 155.3(4)
Cl1 Co1 P1 C8 60.0(4)
C7 Co1 P1 C10 127.0(4)
P3 Co1 P1 C10 -95.9(4)
S1 Co1 P1 C10 -145.8(3)
P2 Co1 P1 C10 39.0(3)
Cl1 Co1 P1 C10 -56.3(3)
C7 Co1 S1 C1 -1.6(2)
P1 Co1 S1 C1 -96.7(2)
P3 Co1 S1 C1 91.6(2)
P2 Co1 S1 C1 -18.2(8)
Cl1 Co1 S1 C1 176.71(19)
P1 Co1 C7 O1 -95.8(5)
P3 Co1 C7 O1 91.7(5)
S1 Co1 C7 O1 178.2(5)
P2 Co1 C7 O1 -3.2(5)
Cl1 Co1 C7 O1 150(2)
P1 Co1 C7 C6 86.7(4)
P3 Co1 C7 C6 -85.9(4)
S1 Co1 C7 C6 0.6(4)
P2 Co1 C7 C6 179.2(4)
Cl1 Co1 C7 C6 -28(3)
O1 C7 C6 C1 -176.7(5)
Co1 C7 C6 C1 1.0(7)
O1 C7 C6 C5 2.8(8)
Co1 C7 C6 C5 -179.6(4)
C5 C6 C1 C2 -2.3(8)
C7 C6 C1 C2 177.1(5)
C5 C6 C1 S1 177.9(4)
C7 C6 C1 S1 -2.6(7)
Co1 S1 C1 C6 2.6(4)
Co1 S1 C1 C2 -177.1(5)
C1 C6 C5 C4 2.4(9)
C7 C6 C5 C4 -177.0(6)
C4 C3 C2 C1 0.2(10)
C6 C1 C2 C3 1.0(8)
S1 C1 C2 C3 -179.2(5)
C2 C3 C4 C5 -0.1(11)
C6 C5 C4 C3 -1.1(10)
